data_1560608
loop_
_publ_author_name
'Xu, Qing-Qing'
'Liu, Bing'
'Xu, Ling'
'Jiao, Huan'

_publ_section_title
;
 Ionothermal synthesis and structural transformation targeted by ion
 exchange in metal-1,3,5-benzenetricarboxylate compounds
;
_journal_name_full 'Journal of Solid State Chemistry'
_journal_page_first 1
_journal_page_last 7
_journal_paper_doi 10.1016/j.jssc.2016.12.006
_journal_volume 247
_journal_year 2017
_chemical_formula_moiety '0.5(C18 H22 Cl2 Cu4 O20)'
_chemical_formula_sum 'C9 H11 Cl Cu2 O10'
_chemical_formula_weight 441.71
_space_group_crystal_system orthorhombic
_space_group_IT_number 63
_space_group_name_Hall '-C 2c 2'
_space_group_name_H-M_alt 'C m c m'
_atom_sites_solution_hydrogens geom
_atom_sites_solution_primary direct
_atom_sites_solution_secondary difmap
_cell_angle_alpha 90.00
_cell_angle_beta 90.00
_cell_angle_gamma 90.00
_cell_formula_units_Z 4
_cell_length_a 14.3641(11)
_cell_length_b 14.1462(11)
_cell_length_c 7.4643(6)
_cell_measurement_reflns_used 9908
_cell_measurement_temperature 293(2)
_cell_measurement_theta_max 26.35
_cell_measurement_theta_min 2.88
_cell_volume 1516.7(2)
_computing_cell_refinement 'CrystalClear (Rigaku Corp., 2002)'
_computing_data_collection 'CrystalClear (Rigaku Corp., 2002)'
_computing_data_reduction 'CrystalClear (Rigaku Corp., 2002)'
_computing_molecular_graphics 'Siemens SHELXTL^TM^ 5'
_computing_publication_material 'Siemens SHELXTL^TM^ 5'
_computing_structure_refinement 'Siemens SHELXTL^TM^ 5'
_computing_structure_solution 'Siemens SHELXTL^TM^ 5'
_diffrn_ambient_temperature 293(2)
_diffrn_measured_fraction_theta_full 0.991
_diffrn_measured_fraction_theta_max 0.991
_diffrn_measurement_device_type 'Rigaku Mercury CCD'
_diffrn_measurement_method \w
_diffrn_radiation_monochromator graphite
_diffrn_radiation_type MoK\a
_diffrn_radiation_wavelength 0.71073
_diffrn_reflns_av_R_equivalents 0.0380
_diffrn_reflns_av_unetI/netI 0.0107
_diffrn_reflns_limit_h_max 17
_diffrn_reflns_limit_h_min -17
_diffrn_reflns_limit_k_max 16
_diffrn_reflns_limit_k_min -16
_diffrn_reflns_limit_l_max 8
_diffrn_reflns_limit_l_min -8
_diffrn_reflns_number 18093
_diffrn_reflns_theta_full 25.03
_diffrn_reflns_theta_max 25.03
_diffrn_reflns_theta_min 3.40
_diffrn_source 'rotating-anode generator'
_exptl_absorpt_coefficient_mu 3.026
_exptl_absorpt_correction_T_max 0.746
_exptl_absorpt_correction_T_min 0.739
_exptl_absorpt_correction_type multi-scan
_exptl_absorpt_process_details 'Sphere (CrystalClear)'
_exptl_crystal_colour blue
_exptl_crystal_density_diffrn 1.934
_exptl_crystal_density_method 'not measured'
_exptl_crystal_description block
_exptl_crystal_F_000 880
_exptl_crystal_size_max 0.20
_exptl_crystal_size_mid 0.10
_exptl_crystal_size_min 0.10
_refine_diff_density_max 0.515
_refine_diff_density_min -0.483
_refine_diff_density_rms 0.087
_refine_ls_extinction_method none
_refine_ls_goodness_of_fit_ref 1.039
_refine_ls_hydrogen_treatment mixed
_refine_ls_matrix_type full
_refine_ls_number_parameters 69
_refine_ls_number_reflns 746
_refine_ls_number_restraints 1
_refine_ls_restrained_S_all 1.038
_refine_ls_R_factor_all 0.0324
_refine_ls_R_factor_gt 0.0299
_refine_ls_shift/su_max 0.001
_refine_ls_shift/su_mean 0.000
_refine_ls_structure_factor_coef Fsqd
_refine_ls_weighting_details 'calc w=1/[\s^2^(Fo^2^)+(0.0511P)^2^+4.8854P] where P=(Fo^2^+2Fc^2^)/3'
_refine_ls_weighting_scheme calc
_refine_ls_wR_factor_gt 0.0797
_refine_ls_wR_factor_ref 0.0814
_reflns_number_gt 688
_reflns_number_total 746
_reflns_threshold_expression >2sigma(I)
_cod_data_source_file mmc7.CIF
_cod_data_source_block comp3
_cod_database_code 1560608
_olex2_refinement_description
;
1. Fixed Uiso
 At 1.2 times of:
  All C(H) groups
 At 1.5 times of:
  All O(H,H) groups
2. Rigid bond restraints
 Cu1, O1W
 with sigma for 1-2 distances of 0.4 and sigma for 1-3 distances of 0.2
3.a Rotating group:
 O1W(H1Wa,H1Wb)
3.b Aromatic/amide H refined with riding coordinates:
 C14(H14), C12(H12)
;

loop_
_space_group_symop_id
_space_group_symop_operation_xyz
1 'x, y, z'
2 '-x, -y, z+1/2'
3 '-x, y, -z+1/2'
4 'x, -y, -z'
5 'x+1/2, y+1/2, z'
6 '-x+1/2, -y+1/2, z+1/2'
7 '-x+1/2, y+1/2, -z+1/2'
8 'x+1/2, -y+1/2, -z'
9 '-x, -y, -z'
10 'x, y, -z-1/2'
11 'x, -y, z-1/2'
12 '-x, y, z'
13 '-x+1/2, -y+1/2, -z'
14 'x+1/2, y+1/2, -z-1/2'
15 'x+1/2, -y+1/2, z-1/2'
16 '-x+1/2, y+1/2, z'

loop_
_atom_site_label
_atom_site_type_symbol
_atom_site_fract_x
_atom_site_fract_y
_atom_site_fract_z
_atom_site_U_iso_or_equiv
_atom_site_adp_type
_atom_site_occupancy
_atom_site_symmetry_multiplicity
_atom_site_calc_flag
_atom_site_refinement_flags
_atom_site_disorder_assembly
_atom_site_disorder_group
Cu1 Cu 0.64298(3) 0.13362(3) 0.7500 0.0248(2) Uani 1 2 d SU . .
Cl1 Cl 0.5000 0.00967(9) 0.7500 0.0247(3) Uani 1 4 d S . .
O12 O 0.74859(18) 0.54685(19) 0.7500 0.0303(7) Uani 1 2 d S . .
O13 O 0.6774(2) 0.68585(19) 0.7500 0.0369(8) Uani 1 2 d S . .
O11 O 0.5761(2) 0.2542(2) 0.7500 0.0671(14) Uani 1 2 d S . .
O1W O 0.64675(19) 0.13533(16) 0.4823(4) 0.0544(8) Uani 1 1 d U . .
H1WA H 0.5975 0.1080 0.4373 0.082 Uiso 1 1 d R . .
H1WB H 0.6958 0.1056 0.4423 0.082 Uiso 1 1 d R . .
C13 C 0.5843(2) 0.5462(3) 0.7500 0.0203(8) Uani 1 2 d S . .
C14 C 0.5000 0.5952(4) 0.7500 0.0224(12) Uani 1 4 d S . .
H14 H 0.5000 0.6609 0.7500 0.027 Uiso 1 4 calc SR . .
C11 C 0.5000 0.3989(4) 0.7500 0.0192(11) Uani 1 4 d S . .
C16 C 0.6753(3) 0.5981(3) 0.7500 0.0249(9) Uani 1 2 d S . .
C15 C 0.5000 0.2926(4) 0.7500 0.0236(12) Uani 1 4 d S . .
C12 C 0.5835(3) 0.4477(3) 0.7500 0.0225(8) Uani 1 2 d S . .
H12 H 0.6394 0.4146 0.7500 0.027 Uiso 1 2 calc SR . .

loop_
_atom_site_aniso_label
_atom_site_aniso_U_11
_atom_site_aniso_U_22
_atom_site_aniso_U_33
_atom_site_aniso_U_23
_atom_site_aniso_U_13
_atom_site_aniso_U_12
Cu1 0.0186(3) 0.0177(3) 0.0381(4) 0.000 0.000 0.00449(17)
Cl1 0.0226(6) 0.0218(6) 0.0297(7) 0.000 0.000 0.000
O12 0.0160(13) 0.0231(14) 0.0519(18) 0.000 0.000 -0.0036(11)
O13 0.0280(17) 0.0195(15) 0.063(2) 0.000 0.000 -0.0051(12)
O11 0.0301(18) 0.0165(15) 0.155(4) 0.000 0.000 0.0073(14)
O1W 0.0556(17) 0.0531(17) 0.0544(18) 0.0075(12) -0.0111(13) -0.0099(12)
C13 0.0172(18) 0.0185(17) 0.0253(19) 0.000 0.000 -0.0012(14)
C14 0.026(3) 0.014(3) 0.027(3) 0.000 0.000 0.000
C11 0.019(3) 0.012(2) 0.027(3) 0.000 0.000 0.000
C16 0.021(2) 0.022(2) 0.032(2) 0.000 0.000 -0.0058(16)
C15 0.025(3) 0.016(3) 0.030(3) 0.000 0.000 0.000
C12 0.0171(18) 0.0197(18) 0.031(2) 0.000 0.000 0.0019(15)

loop_
_atom_type_symbol
_atom_type_description
_atom_type_scat_dispersion_real
_atom_type_scat_dispersion_imag
_atom_type_scat_source
C C 0.0033 0.0016 'International Tables Vol C Tables 4.2.6.8 and 6.1.1.4'
H H 0.0000 0.0000 'International Tables Vol C Tables 4.2.6.8 and 6.1.1.4'
Cl Cl 0.1484 0.1585 'International Tables Vol C Tables 4.2.6.8 and 6.1.1.4'
Cu Cu 0.3201 1.2651 'International Tables Vol C Tables 4.2.6.8 and 6.1.1.4'
O O 0.0106 0.0060 'International Tables Vol C Tables 4.2.6.8 and 6.1.1.4'

loop_
_geom_angle_atom_site_label_1
_geom_angle_atom_site_label_2
_geom_angle_atom_site_label_3
_geom_angle
_geom_angle_site_symmetry_1
_geom_angle_site_symmetry_3
O12 Cu1 Cl1 101.27(8) 7_646 .
O12 Cu1 O1W 89.21(8) 7_646 10_557
O12 Cu1 O1W 89.21(8) 7_646 .
O11 Cu1 Cl1 101.10(11) . .
O11 Cu1 O12 157.62(13) . 7_646
O11 Cu1 O1W 90.16(7) . .
O11 Cu1 O1W 90.16(7) . 10_557
O1W Cu1 Cl1 91.63(7) 10_557 .
O1W Cu1 Cl1 91.63(7) . .
O1W Cu1 O1W 176.60(16) . 10_557
Cu1 Cl1 Cu1 99.02(5) . 3_656
C16 O12 Cu1 107.2(2) . 7_656
C15 O11 Cu1 145.8(3) . .
Cu1 O1W H1WA 110.9 . .
Cu1 O1W H1WB 111.0 . .
H1WA O1W H1WB 108.0 . .
C14 C13 C16 120.9(3) . .
C12 C13 C14 119.3(3) . .
C12 C13 C16 119.8(3) . .
C13 C14 C13 120.5(5) 3_656 .
C13 C14 H14 119.8 3_656 .
C13 C14 H14 119.8 . .
C12 C11 C15 120.0(2) 3_656 .
C12 C11 C15 120.0(2) . .
C12 C11 C12 120.1(5) . 3_656
O12 C16 C13 116.2(3) . .
O13 C16 O12 123.2(3) . .
O13 C16 C13 120.6(3) . .
O11 C15 O11 127.1(5) 3_656 .
O11 C15 C11 116.4(3) 3_656 .
O11 C15 C11 116.4(3) . .
C13 C12 H12 119.8 . .
C11 C12 C13 120.4(4) . .
C11 C12 H12 119.8 . .

loop_
_geom_bond_atom_site_label_1
_geom_bond_atom_site_label_2
_geom_bond_distance
_geom_bond_site_symmetry_2
Cu1 Cl1 2.7004(10) .
Cu1 O12 1.983(3) 7_646
Cu1 O11 1.958(3) .
Cu1 O1W 1.999(3) 10_557
Cu1 O1W 1.999(3) .
Cl1 Cu1 2.7004(10) 3_656
O12 Cu1 1.983(3) 7_656
O12 C16 1.278(5) .
O13 C16 1.242(5) .
O11 C15 1.221(4) .
O1W H1WA 0.8736 .
O1W H1WB 0.8734 .
C13 C14 1.395(4) .
C13 C16 1.499(5) .
C13 C12 1.394(5) .
C14 C13 1.395(4) 3_656
C14 H14 0.9300 .
C11 C15 1.503(7) .
C11 C12 1.384(4) 3_656
C11 C12 1.384(4) .
C15 O11 1.221(4) 3_656
C12 H12 0.9300 .

loop_
_geom_torsion_atom_site_label_1
_geom_torsion_atom_site_label_2
_geom_torsion_atom_site_label_3
_geom_torsion_atom_site_label_4
_geom_torsion
_geom_torsion_site_symmetry_1
_geom_torsion_site_symmetry_2
_geom_torsion_site_symmetry_3
_geom_torsion_site_symmetry_4
Cu1 O12 C16 O13 0.0 7_656 . . .
Cu1 O12 C16 C13 180.0 7_656 . . .
Cu1 O11 C15 O11 0.0 . . . 3_656
Cu1 O11 C15 C11 180.0 . . . .
Cl1 Cu1 O11 C15 0.0 . . . .
O12 Cu1 Cl1 Cu1 180.0 7_646 . . 3_656
O12 Cu1 O11 C15 180.0 7_646 . . .
O11 Cu1 Cl1 Cu1 0.0 . . . 3_656
O1W Cu1 Cl1 Cu1 -90.48(8) . . . 3_656
O1W Cu1 Cl1 Cu1 90.48(8) 10_557 . . 3_656
O1W Cu1 O11 C15 -91.70(8) 10_557 . . .
O1W Cu1 O11 C15 91.70(8) . . . .
C14 C13 C16 O12 180.0 . . . .
C14 C13 C16 O13 0.0 . . . .
C14 C13 C12 C11 0.0 . . . .
C16 C13 C14 C13 180.0 . . . 3_656
C16 C13 C12 C11 180.0 . . . .
C15 C11 C12 C13 180.0 . . . .
C12 C13 C14 C13 0.0 . . . 3_656
C12 C13 C16 O12 0.0 . . . .
C12 C13 C16 O13 180.0 . . . .
C12 C11 C15 O11 180.0 3_656 . . .
C12 C11 C15 O11 0.0 3_656 . . 3_656
C12 C11 C15 O11 0.0 . . . .
C12 C11 C15 O11 180.0 . . . 3_656
C12 C11 C12 C13 0.0 3_656 . . .
